data_4309866
loop_
_publ_author_name
'George J. P. Britovsek'
'Jason England'
'Andrew J. P. White'

_publ_section_title
;
Non-heme Iron(II) Complexes Containing Tripodal Tetradentate Nitrogen
Ligands and Their Application in Alkane Oxidation Catalysis
;
_journal_name_full 'Inorganic Chemistry'
_journal_page_first 8125
_journal_page_last 8134
_journal_paper_doi 10.1021/ic0509229
_journal_volume 44
_journal_year 2005
_chemical_formula_sum 'C14 H30 F6 Fe N4 O6 S2'
_chemical_formula_weight 584.39
_chemical_name_systematic
; 
 ? 
;
_space_group_IT_number 14
_symmetry_cell_setting monoclinic
_symmetry_space_group_name_Hall '-P 2ybc'
_symmetry_space_group_name_H-M 'P 1 21/c 1'
_atom_sites_solution_hydrogens geom
_atom_sites_solution_primary direct
_atom_sites_solution_secondary difmap
_audit_creation_method SHELXL-97
_cell_angle_alpha 90.00
_cell_angle_beta 95.17(6)
_cell_angle_gamma 90.00
_cell_formula_units_Z 4
_cell_length_a 11.248(7)
_cell_length_b 13.345(6)
_cell_length_c 16.345(11)
_cell_measurement_reflns_used 21
_cell_measurement_temperature 293(2)
_cell_measurement_theta_max 12.02
_cell_measurement_theta_min 5.21
_cell_volume 2443(3)
_computing_cell_refinement 'Bruker XSCANS'
_computing_data_collection 'Bruker XSCANS'
_computing_data_reduction 'Bruker SHELXTL'
_computing_molecular_graphics 'Bruker SHELXTL'
_computing_publication_material 'Bruker SHELXTL'
_computing_structure_refinement 'SHELXL-97 (Sheldrick, 1997)'
_computing_structure_solution 'SHELXS-97 (Sheldrick, 1990)'
_diffrn_ambient_temperature 293(2)
_diffrn_measured_fraction_theta_full 0.936
_diffrn_measured_fraction_theta_max 0.936
_diffrn_measurement_device_type 'Bruker P4'
_diffrn_measurement_method '\w scans'
_diffrn_radiation_monochromator graphite
_diffrn_radiation_source 'fine-focus sealed tube'
_diffrn_radiation_type MoK\a
_diffrn_radiation_wavelength 0.71073
_diffrn_reflns_av_R_equivalents 0.0675
_diffrn_reflns_av_sigmaI/netI 0.0909
_diffrn_reflns_limit_h_max 12
_diffrn_reflns_limit_h_min 0
_diffrn_reflns_limit_k_max 14
_diffrn_reflns_limit_k_min 0
_diffrn_reflns_limit_l_max 17
_diffrn_reflns_limit_l_min -17
_diffrn_reflns_number 3166
_diffrn_reflns_theta_full 22.50
_diffrn_reflns_theta_max 22.50
_diffrn_reflns_theta_min 1.97
_diffrn_standards_decay_% 10.47
_diffrn_standards_interval_count 97
_diffrn_standards_number 3
_exptl_absorpt_coefficient_mu 0.870
_exptl_absorpt_correction_T_max 0.9859
_exptl_absorpt_correction_T_min 0.7116
_exptl_absorpt_correction_type 'Lamina [1 0 0]'
_exptl_crystal_colour Colourless
_exptl_crystal_density_diffrn 1.588
_exptl_crystal_density_method 'not measured'
_exptl_crystal_description 'thin plates'
_exptl_crystal_F_000 1208
_exptl_crystal_size_max 0.80
_exptl_crystal_size_mid 0.70
_exptl_crystal_size_min 0.08
_refine_diff_density_max 0.400
_refine_diff_density_min -0.321
_refine_diff_density_rms 0.079
_refine_ls_extinction_method none
_refine_ls_goodness_of_fit_ref 0.961
_refine_ls_hydrogen_treatment mixed
_refine_ls_matrix_type full
_refine_ls_number_parameters 298
_refine_ls_number_reflns 2981
_refine_ls_number_restraints 0
_refine_ls_restrained_S_all 0.961
_refine_ls_R_factor_all 0.0958
_refine_ls_R_factor_gt 0.0511
_refine_ls_shift/su_max 0.000
_refine_ls_shift/su_mean 0.000
_refine_ls_structure_factor_coef Fsqd
_refine_ls_weighting_details 'calc w=1/[\s^2^(Fo^2^)+(0.0516P)^2^+0.0000P] where P=(Fo^2^+2Fc^2^)/3'
_refine_ls_weighting_scheme calc
_refine_ls_wR_factor_gt 0.1061
_refine_ls_wR_factor_ref 0.1191
_reflns_number_gt 1984
_reflns_number_total 2981
_reflns_threshold_expression >2sigma(I)
_cod_data_source_file ic0509229si20050607_024408_2.cif
_cod_data_source_block Compound_[Fe(5)(OTf)](OTf)
_cod_depositor_comments
;
The following automatic conversions were performed:
'_symmetry_cell_setting' value 'Monoclinic' changed to 'monoclinic'
according to '/home/saulius/struct/CIF-dictionaries/cif_core.dic'
dictionary named 'cif_core.dic' version 2.4.1 from 2010-06-29.

Automatic conversion script
Id: cif_fix_enum 1527 2010-12-29 10:47:43Z saulius 
;
_cod_original_cell_volume 2444(2)
_cod_database_code 4309866

loop_
_symmetry_equiv_pos_as_xyz
'x, y, z'
'-x, y+1/2, -z+1/2'
'-x, -y, -z'
'x, -y-1/2, z-1/2'

loop_
_atom_site_label
_atom_site_type_symbol
_atom_site_fract_x
_atom_site_fract_y
_atom_site_fract_z
_atom_site_U_iso_or_equiv
_atom_site_adp_type
_atom_site_occupancy
_atom_site_symmetry_multiplicity
_atom_site_calc_flag
_atom_site_refinement_flags
_atom_site_disorder_assembly
_atom_site_disorder_group
Fe Fe 0.73047(8) 0.82380(6) 0.21497(5) 0.0238(2) Uani 1 1 d . . .
N1 N 0.7372(5) 0.9624(3) 0.1453(3) 0.0327(12) Uani 1 1 d . . .
C2 C 0.6370(7) 0.9599(5) 0.0801(4) 0.0432(18) Uani 1 1 d . . .
H2A H 0.6619 0.9251 0.0324 0.052 Uiso 1 1 calc R . .
H2B H 0.6154 1.0279 0.0637 0.052 Uiso 1 1 calc R . .
C3 C 0.5310(7) 0.9080(5) 0.1096(4) 0.0461(18) Uani 1 1 d . . .
H3A H 0.4981 0.9495 0.1508 0.055 Uiso 1 1 calc R . .
H3B H 0.4702 0.9008 0.0640 0.055 Uiso 1 1 calc R . .
N4 N 0.5594(5) 0.8075(4) 0.1454(3) 0.0331(12) Uani 1 1 d . . .
C5 C 0.8551(7) 0.9635(5) 0.1118(4) 0.0388(16) Uani 1 1 d . . .
H5A H 0.9144 0.9897 0.1531 0.047 Uiso 1 1 calc R . .
H5B H 0.8519 1.0078 0.0646 0.047 Uiso 1 1 calc R . .
C6 C 0.8925(7) 0.8603(5) 0.0864(4) 0.0454(18) Uani 1 1 d . . .
H6A H 0.8418 0.8394 0.0383 0.054 Uiso 1 1 calc R . .
H6B H 0.9740 0.8631 0.0714 0.054 Uiso 1 1 calc R . .
N7 N 0.8852(5) 0.7854(4) 0.1516(3) 0.0312(12) Uani 1 1 d . . .
C8 C 0.7262(8) 1.0470(4) 0.2036(4) 0.0411(17) Uani 1 1 d . . .
H8A H 0.6425 1.0604 0.2091 0.049 Uiso 1 1 calc R . .
H8B H 0.7613 1.1069 0.1824 0.049 Uiso 1 1 calc R . .
C9 C 0.7889(7) 1.0217(5) 0.2871(4) 0.0446(18) Uani 1 1 d . . .
H9A H 0.8742 1.0180 0.2828 0.054 Uiso 1 1 calc R . .
H9B H 0.7746 1.0748 0.3255 0.054 Uiso 1 1 calc R . .
N10 N 0.7472(5) 0.9252(4) 0.3192(3) 0.0362(13) Uani 1 1 d . . .
C11 C 0.4598(7) 0.7768(6) 0.1926(5) 0.0546(19) Uani 1 1 d . . .
H11A H 0.3880 0.7720 0.1564 0.082 Uiso 1 1 calc R . .
H11B H 0.4493 0.8257 0.2344 0.082 Uiso 1 1 calc R . .
H11C H 0.4775 0.7129 0.2177 0.082 Uiso 1 1 calc R . .
C12 C 0.5699(8) 0.7334(5) 0.0778(5) 0.055(2) Uani 1 1 d . . .
H12A H 0.4938 0.7259 0.0468 0.082 Uiso 1 1 calc R . .
H12B H 0.5950 0.6699 0.1010 0.082 Uiso 1 1 calc R . .
H12C H 0.6275 0.7567 0.0424 0.082 Uiso 1 1 calc R . .
C13 C 0.8852(7) 0.6824(5) 0.1170(4) 0.0459(17) Uani 1 1 d . . .
H13A H 0.9567 0.6722 0.0902 0.069 Uiso 1 1 calc R . .
H13B H 0.8169 0.6741 0.0779 0.069 Uiso 1 1 calc R . .
H13C H 0.8818 0.6344 0.1605 0.069 Uiso 1 1 calc R . .
C14 C 0.9918(7) 0.7939(5) 0.2125(4) 0.0454(17) Uani 1 1 d . . .
H14A H 1.0624 0.7774 0.1864 0.068 Uiso 1 1 calc R . .
H14B H 0.9836 0.7484 0.2572 0.068 Uiso 1 1 calc R . .
H14C H 0.9979 0.8612 0.2331 0.068 Uiso 1 1 calc R . .
C15 C 0.8327(8) 0.8908(6) 0.3876(4) 0.0507(19) Uani 1 1 d . . .
H15A H 0.8357 0.9388 0.4315 0.076 Uiso 1 1 calc R . .
H15B H 0.9106 0.8841 0.3686 0.076 Uiso 1 1 calc R . .
H15C H 0.8074 0.8271 0.4072 0.076 Uiso 1 1 calc R . .
C16 C 0.6294(8) 0.9370(6) 0.3515(5) 0.059(2) Uani 1 1 d . . .
H16A H 0.6364 0.9819 0.3976 0.088 Uiso 1 1 calc R . .
H16B H 0.6017 0.8729 0.3685 0.088 Uiso 1 1 calc R . .
H16C H 0.5735 0.9639 0.3092 0.088 Uiso 1 1 calc R . .
S S 0.68143(15) 0.61355(12) 0.31814(9) 0.0343(4) Uani 1 1 d . . .
O1 O 0.7452(5) 0.6968(3) 0.2849(3) 0.0465(12) Uani 1 1 d . . .
O2 O 0.6316(6) 0.6362(5) 0.3915(3) 0.0724(19) Uani 1 1 d . . .
O3 O 0.6083(5) 0.5594(4) 0.2573(4) 0.0628(16) Uani 1 1 d . . .
C C 0.8039(6) 0.5293(5) 0.3469(4) 0.0373(16) Uani 1 1 d . . .
F1 F 0.7683(5) 0.4459(4) 0.3783(4) 0.0857(18) Uani 1 1 d . . .
F2 F 0.8636(5) 0.5073(4) 0.2825(3) 0.0649(14) Uani 1 1 d . . .
F3 F 0.8832(4) 0.5706(3) 0.4026(3) 0.0595(12) Uani 1 1 d . . .
S20 S 0.19620(16) 0.73117(12) -0.02577(9) 0.0368(4) Uani 1 1 d . . .
O21 O 0.2911(6) 0.8027(4) -0.0270(3) 0.0619(15) Uani 1 1 d . . .
O22 O 0.1908(7) 0.6841(5) 0.0520(3) 0.081(2) Uani 1 1 d . . .
O23 O 0.0863(6) 0.7643(5) -0.0666(4) 0.084(2) Uani 1 1 d . . .
C20 C 0.2430(9) 0.6315(6) -0.0905(5) 0.059(2) Uani 1 1 d . . .
F21 F 0.1655(7) 0.5579(4) -0.0975(4) 0.112(3) Uani 1 1 d . . .
F22 F 0.2541(7) 0.6631(5) -0.1664(3) 0.102(2) Uani 1 1 d . . .
F23 F 0.3449(7) 0.5914(5) -0.0610(4) 0.106(2) Uani 1 1 d . . .

loop_
_atom_site_aniso_label
_atom_site_aniso_U_11
_atom_site_aniso_U_22
_atom_site_aniso_U_33
_atom_site_aniso_U_23
_atom_site_aniso_U_13
_atom_site_aniso_U_12
Fe 0.0263(5) 0.0245(4) 0.0202(4) 0.0010(3) 0.0004(3) 0.0002(4)
N1 0.051(4) 0.021(2) 0.026(2) -0.001(2) -0.001(2) 0.000(2)
C2 0.059(5) 0.037(3) 0.030(3) 0.008(3) -0.011(3) -0.001(3)
C3 0.041(5) 0.051(4) 0.043(4) 0.003(3) -0.017(3) 0.005(3)
N4 0.028(3) 0.031(3) 0.038(3) 0.001(2) -0.012(2) -0.002(2)
C5 0.042(4) 0.032(3) 0.044(3) 0.008(3) 0.012(3) -0.006(3)
C6 0.047(5) 0.046(4) 0.045(4) 0.014(3) 0.017(3) -0.001(3)
N7 0.030(3) 0.035(3) 0.031(2) -0.002(2) 0.011(2) 0.000(2)
C8 0.066(5) 0.017(3) 0.038(3) 0.000(3) -0.003(3) 0.002(3)
C9 0.059(5) 0.033(3) 0.040(3) -0.012(3) -0.007(3) -0.007(3)
N10 0.046(4) 0.036(3) 0.025(2) -0.002(2) -0.005(2) 0.009(3)
C11 0.032(4) 0.071(5) 0.061(4) 0.023(4) 0.004(4) 0.009(4)
C12 0.058(5) 0.042(4) 0.061(4) -0.008(3) -0.016(4) 0.000(4)
C13 0.051(5) 0.039(3) 0.049(4) -0.011(3) 0.015(3) 0.002(4)
C14 0.040(4) 0.044(4) 0.053(4) 0.000(3) 0.006(3) -0.004(3)
C15 0.060(5) 0.058(4) 0.031(3) -0.005(3) -0.015(3) 0.008(4)
C16 0.062(6) 0.067(5) 0.048(4) -0.010(4) 0.013(4) 0.009(4)
S 0.0309(9) 0.0350(8) 0.0370(8) 0.0133(6) 0.0040(7) 0.0025(7)
O1 0.045(3) 0.037(2) 0.058(3) 0.023(2) 0.008(2) -0.003(2)
O2 0.071(4) 0.097(4) 0.055(3) 0.027(3) 0.038(3) 0.042(4)
O3 0.053(4) 0.051(3) 0.077(4) 0.010(3) -0.028(3) -0.009(3)
C 0.036(4) 0.037(3) 0.039(3) 0.005(3) 0.005(3) 0.000(3)
F1 0.064(4) 0.055(3) 0.135(5) 0.054(3) -0.005(3) 0.006(3)
F2 0.072(4) 0.073(3) 0.049(2) -0.009(2) 0.004(2) 0.038(3)
F3 0.049(3) 0.071(3) 0.054(2) -0.012(2) -0.019(2) 0.012(2)
S20 0.0365(10) 0.0406(8) 0.0332(8) 0.0019(7) 0.0021(7) -0.0005(8)
O21 0.068(4) 0.047(3) 0.069(3) -0.007(2) -0.001(3) -0.022(3)
O22 0.114(6) 0.085(4) 0.048(3) 0.020(3) 0.023(3) 0.001(4)
O23 0.067(5) 0.084(4) 0.095(5) -0.003(4) -0.023(4) 0.013(4)
C20 0.060(6) 0.056(5) 0.061(5) -0.018(4) -0.001(4) 0.008(5)
F21 0.151(7) 0.056(3) 0.127(5) -0.034(3) 0.007(5) -0.043(4)
F22 0.149(6) 0.113(5) 0.048(3) -0.022(3) 0.030(3) -0.008(5)
F23 0.098(5) 0.092(4) 0.126(5) -0.028(4) -0.011(4) 0.051(4)

loop_
_atom_type_symbol
_atom_type_description
_atom_type_scat_dispersion_real
_atom_type_scat_dispersion_imag
_atom_type_scat_source
C C 0.0033 0.0016 'International Tables Vol C Tables 4.2.6.8 and 6.1.1.4'
H H 0.0000 0.0000 'International Tables Vol C Tables 4.2.6.8 and 6.1.1.4'
N N 0.0061 0.0033 'International Tables Vol C Tables 4.2.6.8 and 6.1.1.4'
O O 0.0106 0.0060 'International Tables Vol C Tables 4.2.6.8 and 6.1.1.4'
F F 0.0171 0.0103 'International Tables Vol C Tables 4.2.6.8 and 6.1.1.4'
S S 0.1246 0.1234 'International Tables Vol C Tables 4.2.6.8 and 6.1.1.4'
Fe Fe 0.3463 0.8444 'International Tables Vol C Tables 4.2.6.8 and 6.1.1.4'

loop_
_geom_angle_atom_site_label_1
_geom_angle_atom_site_label_2
_geom_angle_atom_site_label_3
_geom_angle
_geom_angle_site_symmetry_1
_geom_angle_site_symmetry_3
_geom_angle_publ_flag
O1 Fe N4 103.6(2) . . ?
O1 Fe N7 92.5(2) . . ?
N4 Fe N7 116.2(2) . . ?
O1 Fe N10 94.6(2) . . ?
N4 Fe N10 119.1(2) . . ?
N7 Fe N10 120.4(2) . . ?
O1 Fe N1 173.1(2) . . ?
N4 Fe N1 83.2(2) . . ?
N7 Fe N1 83.3(2) . . ?
N10 Fe N1 82.90(19) . . ?
C2 N1 C5 112.5(5) . . ?
C2 N1 C8 112.1(5) . . ?
C5 N1 C8 111.0(5) . . ?
C2 N1 Fe 107.3(4) . . ?
C5 N1 Fe 106.1(4) . . ?
C8 N1 Fe 107.5(3) . . ?
N1 C2 C3 110.8(5) . . ?
N4 C3 C2 113.3(6) . . ?
C11 N4 C3 108.0(6) . . ?
C11 N4 C12 108.5(6) . . ?
C3 N4 C12 109.6(5) . . ?
C11 N4 Fe 115.8(4) . . ?
C3 N4 Fe 105.5(4) . . ?
C12 N4 Fe 109.3(4) . . ?
N1 C5 C6 111.9(5) . . ?
N7 C6 C5 112.7(5) . . ?
C6 N7 C13 110.5(5) . . ?
C6 N7 C14 109.8(5) . . ?
C13 N7 C14 107.3(5) . . ?
C6 N7 Fe 106.6(4) . . ?
C13 N7 Fe 115.4(4) . . ?
C14 N7 Fe 107.2(4) . . ?
N1 C8 C9 110.4(5) . . ?
N10 C9 C8 112.1(5) . . ?
C16 N10 C15 107.8(6) . . ?
C16 N10 C9 110.9(6) . . ?
C15 N10 C9 109.4(6) . . ?
C16 N10 Fe 109.2(4) . . ?
C15 N10 Fe 113.8(4) . . ?
C9 N10 Fe 105.7(4) . . ?
O2 S O3 117.1(4) . . ?
O2 S O1 113.8(4) . . ?
O3 S O1 113.5(3) . . ?
O2 S C 105.5(3) . . ?
O3 S C 104.1(3) . . ?
O1 S C 100.5(3) . . ?
S O1 Fe 145.6(3) . . ?
F1 C F2 108.6(6) . . ?
F1 C F3 107.1(6) . . ?
F2 C F3 106.0(6) . . ?
F1 C S 112.3(5) . . ?
F2 C S 111.0(4) . . ?
F3 C S 111.5(4) . . ?
O23 S20 O22 116.8(5) . . ?
O23 S20 O21 113.8(4) . . ?
O22 S20 O21 113.5(4) . . ?
O23 S20 C20 104.0(4) . . ?
O22 S20 C20 103.6(4) . . ?
O21 S20 C20 103.0(4) . . ?
F21 C20 F23 106.2(8) . . ?
F21 C20 F22 105.9(7) . . ?
F23 C20 F22 108.6(9) . . ?
F21 C20 S20 112.1(7) . . ?
F23 C20 S20 112.0(6) . . ?
F22 C20 S20 111.7(6) . . ?

loop_
_geom_bond_atom_site_label_1
_geom_bond_atom_site_label_2
_geom_bond_distance
_geom_bond_site_symmetry_2
_geom_bond_publ_flag
Fe O1 2.043(4) . ?
Fe N4 2.156(5) . ?
Fe N7 2.166(5) . ?
Fe N10 2.171(5) . ?
Fe N1 2.177(5) . ?
N1 C2 1.480(9) . ?
N1 C5 1.480(9) . ?
N1 C8 1.491(8) . ?
C2 C3 1.497(11) . ?
C3 N4 1.486(8) . ?
N4 C11 1.474(9) . ?
N4 C12 1.495(9) . ?
C5 C6 1.510(10) . ?
C6 N7 1.469(8) . ?
N7 C13 1.486(8) . ?
N7 C14 1.491(9) . ?
C8 C9 1.516(9) . ?
C9 N10 1.483(9) . ?
N10 C16 1.477(10) . ?
N10 C15 1.481(8) . ?
S O2 1.402(6) . ?
S O3 1.429(6) . ?
S O1 1.454(5) . ?
S C 1.807(7) . ?
C F1 1.304(8) . ?
C F2 1.330(8) . ?
C F3 1.335(8) . ?
S20 O23 1.421(7) . ?
S20 O22 1.425(6) . ?
S20 O21 1.434(6) . ?
S20 C20 1.808(8) . ?
C20 F21 1.311(11) . ?
C20 F23 1.316(11) . ?
C20 F22 1.327(11) . ?
